data_7225306
loop_
_publ_author_name
'Sidelnikov, A. A.'
'Chizhik, S. A.'
'Zakharov, B. A.'
'Chupakhin, A. P.'
'Boldyreva, E. V.'

_publ_section_title
;
 The effect of thermal expansion on photoisomerisation in the crystals of
 [Co(NH3)5NO2]Cl(NO3): different strain origins -- different outcomes
;
_journal_issue 38
_journal_name_full CrystEngComm
_journal_page_first 7276
_journal_paper_doi 10.1039/C6CE00840B
_journal_volume 18
_journal_year 2016
_chemical_formula_moiety 'Co H15 N6 O2, N O3, Cl'
_chemical_formula_sum 'Cl Co H15 N7 O5'
_chemical_formula_weight 287.57
_chemical_name_common nitro-pentaammine-Co(III)-chloride-nitrate
_chemical_name_systematic nitro-pentaammine-Co(III)-chloride-nitrate
_space_group_crystal_system orthorhombic
_space_group_IT_number 62
_space_group_name_Hall '-P 2ac 2n'
_space_group_name_H-M_alt 'P n m a'
_symmetry_space_group_name_Hall '-P 2ac 2n'
_symmetry_space_group_name_H-M 'P n m a'
_atom_sites_solution_hydrogens geom
_atom_sites_solution_primary direct
_atom_sites_solution_secondary difmap
_audit_creation_method SHELXL-2014/7
_audit_update_record
;
2016-03-25 deposited with the CCDC.
2016-05-20 downloaded from the CCDC.
;
_cell_angle_alpha 90
_cell_angle_beta 90
_cell_angle_gamma 90
_cell_formula_units_Z 4
_cell_length_a 14.7279(11)
_cell_length_b 7.1809(8)
_cell_length_c 9.6504(7)
_cell_measurement_reflns_used 11203
_cell_measurement_temperature 173(2)
_cell_measurement_theta_max 29.51
_cell_measurement_theta_min 1.45
_cell_volume 1020.62(16)
_computing_cell_refinement 'X-AREA (Stoe & Cie, 2006)'
_computing_data_collection 'X-AREA (Stoe & Cie, 2006)'
_computing_data_reduction 'X-RED (Stoe & Cie, 2006)'
_computing_structure_refinement 'SHELXL-2014/7 (Sheldrick, 2014)'
_computing_structure_solution 'SHELXS-2014/7 (Sheldrick, 2014)'
_diffrn_ambient_temperature 173(2)
_diffrn_detector_area_resol_mean 6.67
_diffrn_measured_fraction_theta_full 0.998
_diffrn_measured_fraction_theta_max 0.998
_diffrn_measurement_device_type 'STOE IPDS 2'
_diffrn_measurement_method \w-scan
_diffrn_radiation_type MoK\a
_diffrn_radiation_wavelength 0.71073
_diffrn_reflns_av_R_equivalents 0.0447
_diffrn_reflns_av_unetI/netI 0.0252
_diffrn_reflns_Laue_measured_fraction_full 0.998
_diffrn_reflns_Laue_measured_fraction_max 0.998
_diffrn_reflns_limit_h_max 18
_diffrn_reflns_limit_h_min -18
_diffrn_reflns_limit_k_max 8
_diffrn_reflns_limit_k_min -8
_diffrn_reflns_limit_l_max 12
_diffrn_reflns_limit_l_min -11
_diffrn_reflns_number 6877
_diffrn_reflns_point_group_measured_fraction_full 0.998
_diffrn_reflns_point_group_measured_fraction_max 0.998
_diffrn_reflns_theta_full 25.242
_diffrn_reflns_theta_max 26.352
_diffrn_reflns_theta_min 2.523
_exptl_absorpt_coefficient_mu 1.958
_exptl_absorpt_correction_T_max 0.7723
_exptl_absorpt_correction_T_min 0.6532
_exptl_absorpt_correction_type numerical
_exptl_absorpt_process_details X-RED
_exptl_crystal_colour orange
_exptl_crystal_density_diffrn 1.871
_exptl_crystal_description prism
_exptl_crystal_F_000 592
_exptl_crystal_size_max 0.300
_exptl_crystal_size_mid 0.200
_exptl_crystal_size_min 0.150
_refine_diff_density_max 0.300
_refine_diff_density_min -0.368
_refine_diff_density_rms 0.061
_refine_ls_extinction_method none
_refine_ls_goodness_of_fit_ref 1.041
_refine_ls_hydrogen_treatment constr
_refine_ls_matrix_type full
_refine_ls_number_parameters 79
_refine_ls_number_reflns 1124
_refine_ls_number_restraints 0
_refine_ls_restrained_S_all 1.041
_refine_ls_R_factor_all 0.0263
_refine_ls_R_factor_gt 0.0211
_refine_ls_shift/su_max 0.000
_refine_ls_shift/su_mean 0.000
_refine_ls_structure_factor_coef Fsqd
_refine_ls_weighting_details 'w=1/[\s^2^(Fo^2^)+(0.0326P)^2^+0.0879P] where P=(Fo^2^+2Fc^2^)/3'
_refine_ls_weighting_scheme calc
_refine_ls_wR_factor_gt 0.0519
_refine_ls_wR_factor_ref 0.0530
_reflns_Friedel_coverage 0.000
_reflns_number_gt 958
_reflns_number_total 1124
_reflns_threshold_expression 'I > 2\s(I)'
_cod_data_source_file c6ce00840b6.cif
_cod_data_source_block -100C
_cod_depositor_comments 'Adding full bibliography for 7225302--7225322.cif.'
_cod_database_code 7225306
_shelx_shelxl_version_number 2014/7
_shelx_space_group_comment
;
The symmetry employed for this shelxl refinement is uniquely defined
by the following loop, which should always be used as a source of
symmetry information in preference to the above space-group names.
They are only intended as comments.
;
_shelx_estimated_absorpt_t_min 0.591
_shelx_estimated_absorpt_t_max 0.758

loop_
_space_group_symop_operation_xyz
'x, y, z'
'-x+1/2, -y, z+1/2'
'x+1/2, -y+1/2, -z+1/2'
'-x, y+1/2, -z'
'-x, -y, -z'
'x-1/2, y, -z-1/2'
'-x-1/2, y-1/2, z-1/2'
'x, -y-1/2, z'

loop_
_atom_site_label
_atom_site_type_symbol
_atom_site_fract_x
_atom_site_fract_y
_atom_site_fract_z
_atom_site_U_iso_or_equiv
_atom_site_adp_type
_atom_site_occupancy
_atom_site_site_symmetry_order
_atom_site_calc_flag
_atom_site_refinement_flags_posn
_atom_site_refinement_flags_adp
_atom_site_refinement_flags_occupancy
Cl1 Cl 0.34852(4) 0.2500 0.52188(6) 0.01754(14) Uani 1 2 d S T P
Co1 Co 0.13365(2) 0.2500 0.79664(3) 0.01187(11) Uani 1 2 d S T P
N1 N 0.12440(13) 0.2500 0.5919(2) 0.0170(4) Uani 1 2 d S T P
H1A H 0.1801 0.2726 0.5545 0.025 Uiso 0.5 1 calc R U P
H1B H 0.0849 0.3403 0.5645 0.025 Uiso 0.5 1 calc R U P
H1C H 0.1040 0.1371 0.5625 0.025 Uiso 0.5 1 calc R U P
N2 N 0.22622(9) 0.0534(2) 0.78180(15) 0.0172(3) Uani 1 1 d . . .
H2A H 0.2208 -0.0049 0.6985 0.026 Uiso 1 1 calc R U .
H2B H 0.2182 -0.0308 0.8512 0.026 Uiso 1 1 calc R U .
H2C H 0.2825 0.1050 0.7888 0.026 Uiso 1 1 calc R U .
N3 N 0.04003(9) 0.0590(2) 0.81509(15) 0.0185(3) Uani 1 1 d . . .
H3A H 0.0286 0.0076 0.7307 0.028 Uiso 1 1 calc R U .
H3B H -0.0117 0.1114 0.8488 0.028 Uiso 1 1 calc R U .
H3C H 0.0595 -0.0311 0.8744 0.028 Uiso 1 1 calc R U .
N4 N 0.14808(13) 0.2500 0.9944(2) 0.0151(4) Uani 1 2 d S T P
N5 N 0.41264(13) 0.2500 0.9956(2) 0.0183(4) Uani 1 2 d S T P
O1 O 0.22563(11) 0.2500 1.04431(18) 0.0227(4) Uani 1 2 d S T P
O2 O 0.08112(11) 0.2500 1.07129(19) 0.0226(4) Uani 1 2 d S T P
O3 O 0.41138(9) 0.09938(18) 0.93036(14) 0.0260(3) Uani 1 1 d . . .
O4 O 0.41540(14) 0.2500 1.1240(2) 0.0327(5) Uani 1 2 d S T P

loop_
_atom_site_aniso_label
_atom_site_aniso_U_11
_atom_site_aniso_U_22
_atom_site_aniso_U_33
_atom_site_aniso_U_23
_atom_site_aniso_U_13
_atom_site_aniso_U_12
Cl1 0.0146(3) 0.0200(3) 0.0180(3) 0.000 0.0015(2) 0.000
Co1 0.00984(16) 0.01410(17) 0.01167(17) 0.000 0.00020(11) 0.000
N1 0.0152(9) 0.0212(10) 0.0146(10) 0.000 -0.0011(8) 0.000
N2 0.0164(6) 0.0181(7) 0.0173(8) -0.0008(6) 0.0020(5) 0.0013(6)
N3 0.0155(6) 0.0220(7) 0.0181(8) 0.0006(6) -0.0005(5) -0.0033(6)
N4 0.0152(9) 0.0138(10) 0.0163(10) 0.000 -0.0002(7) 0.000
N5 0.0101(9) 0.0244(11) 0.0205(11) 0.000 -0.0005(8) 0.000
O1 0.0155(8) 0.0349(10) 0.0178(9) 0.000 -0.0034(7) 0.000
O2 0.0174(8) 0.0331(10) 0.0173(9) 0.000 0.0061(7) 0.000
O3 0.0247(6) 0.0225(7) 0.0308(7) -0.0060(6) 0.0035(5) 0.0005(5)
O4 0.0378(11) 0.0407(12) 0.0198(10) 0.000 -0.0076(8) 0.000

loop_
_atom_type_symbol
_atom_type_description
_atom_type_scat_dispersion_real
_atom_type_scat_dispersion_imag
_atom_type_scat_source
Cl Cl 0.1484 0.1585 'International Tables Vol C Tables 4.2.6.8 and 6.1.1.4'
Co Co 0.3494 0.9721 'International Tables Vol C Tables 4.2.6.8 and 6.1.1.4'
H H 0.0000 0.0000 'International Tables Vol C Tables 4.2.6.8 and 6.1.1.4'
N N 0.0061 0.0033 'International Tables Vol C Tables 4.2.6.8 and 6.1.1.4'
O O 0.0106 0.0060 'International Tables Vol C Tables 4.2.6.8 and 6.1.1.4'

loop_
_geom_angle_atom_site_label_1
_geom_angle_atom_site_label_2
_geom_angle_atom_site_label_3
_geom_angle
_geom_angle_site_symmetry_1
_geom_angle_site_symmetry_3
N4 Co1 N3 89.29(6) . 8_565
N4 Co1 N3 89.29(6) . .
N3 Co1 N3 89.23(9) 8_565 .
N4 Co1 N2 89.75(6) . .
N3 Co1 N2 178.44(6) 8_565 .
N3 Co1 N2 89.53(7) . .
N4 Co1 N2 89.75(6) . 8_565
N3 Co1 N2 89.53(7) 8_565 8_565
N3 Co1 N2 178.44(6) . 8_565
N2 Co1 N2 91.68(8) . 8_565
N4 Co1 N1 177.59(8) . .
N3 Co1 N1 92.43(6) 8_565 .
N3 Co1 N1 92.43(6) . .
N2 Co1 N1 88.57(6) . .
N2 Co1 N1 88.57(6) 8_565 .
Co1 N1 H1A 109.5 . .
Co1 N1 H1B 109.5 . .
H1A N1 H1B 109.5 . .
Co1 N1 H1C 109.5 . .
H1A N1 H1C 109.5 . .
H1B N1 H1C 109.5 . .
Co1 N2 H2A 109.5 . .
Co1 N2 H2B 109.5 . .
H2A N2 H2B 109.5 . .
Co1 N2 H2C 109.5 . .
H2A N2 H2C 109.5 . .
H2B N2 H2C 109.5 . .
Co1 N3 H3A 109.5 . .
Co1 N3 H3B 109.5 . .
H3A N3 H3B 109.5 . .
Co1 N3 H3C 109.5 . .
H3A N3 H3C 109.5 . .
H3B N3 H3C 109.5 . .
O2 N4 O1 120.1(2) . .
O2 N4 Co1 120.62(15) . .
O1 N4 Co1 119.24(15) . .
O4 N5 O3 120.20(10) . 8_565
O4 N5 O3 120.20(10) . .
O3 N5 O3 119.6(2) 8_565 .

loop_
_geom_bond_atom_site_label_1
_geom_bond_atom_site_label_2
_geom_bond_distance
_geom_bond_site_symmetry_2
Co1 N4 1.920(2) .
Co1 N3 1.9531(14) 8_565
Co1 N3 1.9532(14) .
Co1 N2 1.9678(14) .
Co1 N2 1.9679(14) 8_565
Co1 N1 1.981(2) .
N1 H1A 0.9100 .
N1 H1B 0.9100 .
N1 H1C 0.9100 .
N2 H2A 0.9100 .
N2 H2B 0.9100 .
N2 H2C 0.9100 .
N3 H3A 0.9100 .
N3 H3B 0.9100 .
N3 H3C 0.9100 .
N4 O2 1.234(3) .
N4 O1 1.240(3) .
N5 O4 1.240(3) .
N5 O3 1.2514(16) 8_565
N5 O3 1.2514(16) .

loop_
_geom_hbond_atom_site_label_D
_geom_hbond_atom_site_label_H
_geom_hbond_atom_site_label_A
_geom_hbond_distance_DH
_geom_hbond_distance_HA
_geom_hbond_distance_DA
_geom_hbond_angle_DHA
_geom_hbond_site_symmetry_A
N1 H1C O3 0.91 2.85 3.325(2) 114.0 6_557
N1 H1C O3 0.91 2.14 3.0003(17) 158.3 2_554
N1 H1B O3 0.91 2.27 3.0003(17) 137.3 7_665
N1 H1A Cl1 0.91 2.51 3.369(2) 158.4 .
N2 H2C Cl1 0.91 2.94 3.3954(15) 112.3 .
N2 H2B Cl1 0.91 2.48 3.3655(15) 164.0 2
N2 H2A O1 0.91 2.44 3.2407(19) 147.5 2_554
N2 H2C O3 0.91 2.34 3.0985(19) 140.8 .
N3 H3C Cl1 0.91 2.52 3.4058(16) 165.8 2
N3 H3B Cl1 0.91 2.60 3.5089(15) 172.3 3_456
N3 H3A O3 0.91 2.41 3.0470(19) 126.7 6_557
N3 H3C O2 0.91 2.65 3.0510(19) 107.4 4_547
N3 H3A O4 0.91 2.27 2.959(2) 132.0 2_554
